data_7118316
loop_
_publ_author_name
'Zhang, Jiangwei'
'Li, Qi'
'Zeng, Mengyan'
'Huang, Yichao'
'Zhang, Jin'
'Hao, Jian'
'Wei, Yongge'

_publ_section_title
;
 The proton-controlled synthesis of unprecedented diol functionalized
 Anderson-type POMs.
;
_journal_issue 11
_journal_name_full 'Chemical communications (Cambridge, England)'
_journal_page_first 2378
_journal_page_last 2381
_journal_paper_doi 10.1039/c5cc10071b
_journal_volume 52
_journal_year 2016
_chemical_absolute_configuration ad
_chemical_formula_moiety 'C3 H10 Cr Mo6 O25, Br, 4(C16 H36 N), 3(H2 O)'
_chemical_formula_sum 'C67 H161 Br Cr Mo6 N4 O28'
_chemical_formula_weight 2178.5455
_chemical_name_systematic
;
 ? 
;
_space_group_crystal_system monoclinic
_space_group_IT_number 4
_space_group_name_Hall 'P 2yb'
_space_group_name_H-M_alt 'P 1 21 1'
_symmetry_space_group_name_Hall 'P 2yb'
_symmetry_space_group_name_H-M 'P 1 21 1'
_atom_sites_solution_hydrogens mixed
_audit_creation_date 2015-08-12
_audit_creation_method
;
Olex2 1.2
(compiled 2014.06.27 svn.r2953 for OlexSys, GUI svn.r4855)
;
_audit_update_record
;
2015-09-07 deposited with the CCDC.
2015-12-16 downloaded from the CCDC.
;
_cell_angle_alpha 90.00
_cell_angle_beta 93.071(7)
_cell_angle_gamma 90.00
_cell_formula_units_Z 2
_cell_length_a 16.5248(13)
_cell_length_b 15.1876(6)
_cell_length_c 18.3785(8)
_cell_measurement_reflns_used 15938
_cell_measurement_temperature 100
_cell_volume 4605.9(5)
_computing_molecular_graphics 'Olex2 (Dolomanov et al., 2009)'
_computing_publication_material 'Olex2 (Dolomanov et al., 2009)'
_computing_structure_refinement 'XL (Sheldrick, 2008)'
_computing_structure_solution 'SHELXS-97 (Sheldrick, 1990)'
_diffrn_ambient_temperature 100
_diffrn_detector_area_resol_mean 16.0971
_diffrn_measured_fraction_theta_full 0.997
_diffrn_measured_fraction_theta_max 0.997
_diffrn_measurement_device_type 'Bruker P4'
_diffrn_measurement_method '\w scans'
_diffrn_radiation_monochromator graphite
_diffrn_radiation_type MoK\a
_diffrn_radiation_wavelength 0.71073
_diffrn_reflns_av_R_equivalents 0.0297
_diffrn_reflns_av_unetI/netI 0.0516
_diffrn_reflns_limit_h_max 20
_diffrn_reflns_limit_h_min -20
_diffrn_reflns_limit_k_max 18
_diffrn_reflns_limit_k_min -17
_diffrn_reflns_limit_l_max 22
_diffrn_reflns_limit_l_min -21
_diffrn_reflns_number 28622
_diffrn_reflns_theta_full 26.00
_diffrn_reflns_theta_max 26.00
_diffrn_reflns_theta_min 3.18
_diffrn_source 'fine-focus sealed tube'
_exptl_absorpt_coefficient_mu 1.402
_exptl_absorpt_correction_T_max 0.5407
_exptl_absorpt_correction_T_min 0.4866
_exptl_absorpt_correction_type multi-scan
_exptl_crystal_colour pink
_exptl_crystal_density_diffrn 1.448
_exptl_crystal_density_method 'not measured'
_exptl_crystal_description block
_exptl_crystal_F_000 1923
_exptl_crystal_size_max 0.6
_exptl_crystal_size_mid 0.6
_exptl_crystal_size_min 0.5
_refine_diff_density_max 0.700
_refine_diff_density_min -0.661
_refine_diff_density_rms 0.129
_refine_ls_abs_structure_details 'Flack H D (1983), Acta Cryst. A39, 876-881'
_refine_ls_abs_structure_Flack 0.017(13)
_refine_ls_extinction_method none
_refine_ls_goodness_of_fit_ref 1.034
_refine_ls_hydrogen_treatment constr
_refine_ls_matrix_type full
_refine_ls_number_parameters 969
_refine_ls_number_reflns 17863
_refine_ls_number_restraints 62
_refine_ls_restrained_S_all 1.035
_refine_ls_R_factor_all 0.0575
_refine_ls_R_factor_gt 0.0465
_refine_ls_shift/su_max 0.000
_refine_ls_shift/su_mean 0.000
_refine_ls_structure_factor_coef Fsqd
_refine_ls_weighting_details 'calc w=1/[\s^2^(Fo^2^)+(0.0552P)^2^+18.7852P] where P=(Fo^2^+2Fc^2^)/3'
_refine_ls_weighting_scheme calc
_refine_ls_wR_factor_gt 0.0968
_refine_ls_wR_factor_ref 0.1046
_reflns_number_gt 13823
_reflns_number_total 17863
_reflns_threshold_expression >2sigma(I)
_cod_data_source_file c5cc10071b2.cif
_cod_data_source_block compound3
_cod_depositor_comments 'Adding full bibliography for 7118311--7118316.cif.'
_cod_original_cell_volume 4605.9(4)
_cod_database_code 7118316
_olex2_refinement_description
;
1. Fixed Uiso
 At 1.2 times of:
  All C(H) groups, H2 of O2, H3 of O3, H15 of O15, H1AC of O1AA, All C(H,H)
  groups
 At 1.5 times of:
  All C(H,H,H) groups, H16 of O16, All O(H,H) groups
2. Restrained distances
 H9DB-H5AC
 2 with sigma of 0.02
 H9DB-H5AD
 2.1 with sigma of 0.01
 HB-H5AE
 2.1 with sigma of 0.01
 H3CA-H5AE
 2.1 with sigma of 0.01
 H9DB-H5AF
 2.1 with sigma of 0.01
 O15-H15
 0.8 with sigma of 0.01
 H7DA-H5AC
 2.1 with sigma of 0.01
 H0BA-HA
 2.1 with sigma of 0.01
 H6DA-H5AF
 2.1 with sigma of 0.01
 H9DB-H5AE
 2.1 with sigma of 0.01
 O16-C7
 1.41 with sigma of 0.01
3. Rigid bond restraints
 C2DA, C0EA
 with sigma for 1-2 distances of 0.01 and sigma for 1-3 distances of 0.01
 C8CA, C9CA
 with sigma for 1-2 distances of 0.01 and sigma for 1-3 distances of 0.01
 C6DA, C5EA
 with sigma for 1-2 distances of 0.01 and sigma for 1-3 distances of 0.01
 C0BA, C3EA
 with sigma for 1-2 distances of 0.01 and sigma for 1-3 distances of 0.01
4. Uiso/Uaniso restraints and constraints
C9DA \\sim C2EA: within 1.7A with sigma of 0.04 and sigma for terminal atoms of
0.08
C9DA \\sim C2EA \\sim C6EA \\sim C7DA: within 1.7A with sigma of 0.04 and sigma
for terminal atoms of 0.08
C0EA \\sim C2DA \\sim C9AA \\sim C6BA: within 1.7A with sigma of 0.04 and sigma
for terminal atoms of 0.08
Uanis(O5AA) = Uanis(O5AB)
Uanis(C9DA) = Uanis(C2EA)
5. Others
 Sof(O5AB)=Sof(H5AE)=Sof(H5AF)=1-FVAR(1)
 Sof(O5AA)=Sof(H5AC)=Sof(H5AD)=FVAR(1)
6.a Free rotating group:
 O(HA,HB), O5AA(H5AC,H5AD), O5AB(H5AE,H5AF)
6.b Ternary CH refined with riding coordinates:
 O2(H2), O3(H3), O1AA(H1AC), C7(H7)
6.c Secondary CH2 refined with riding coordinates:
 C11(H11A,H11B), C13(H13A,H13B), C4(H4A,H4B), C6(H6A,H6B), C10(H10A,H10B),
 C0AA(H0AA,H0AB), C9EA(H9EA,H9EB), C7EA(H7EA,H7EB), C16(H16A,H16B), C17(H17A,
 H17B), C1AA(H1AA,H1AB), C0FA(H0FA,H0FB), C4AA(H4AA,H4AB), C8(H8A,H8B), C9(H9A,
 H9B), C7AA(H7AA,H7AB), C2AA(H2AA,H2AB), C4BA(H4BA,H4BB), C1CA(H1CA,H1CB),
 C20(H20A,H20B), C1(H1A,H1B), C5BA(H5BA,H5BB), C0CA(H0CA,H0CB), C2CA(H2CA,H2CB),
  C9BA(H9BA,H9BB), C1BA(H1BA,H1BB), C5AA(H5AA,H5AB), C6BA(H6BA,H6BB), C2BA(H2BA,
 H2BB), C8AA(H8AA,H8AB), C9AA(H9AA,H9AB), C0BA(H0BA,H0BB), C14(H14A,H14B),
 C8BA(H8BA,H8BB), C3BA(H3BA,H3BB), C0DA(H0DA,H0DB), C1DA(H1DA,H1DB), C5CA(H5CA,
 H5CB), C2DA(H2DA,H2DB), C8DA(H8DA,H8DB), C8CA(H8CA,H8CB), C5DA(H5DA,H5DB),
 C3CA(H3CA,H3CB), C4CA(H4CA,H4CB), C6DA(H6DA,H6DB), C7DA(H7DA,H7DB), C5EA(H5EA,
 H5EB), C6EA(H6EA,H6EB), C3DA(H3DA,H3DB), C9DA(H9DA,H9DB)
6.d Idealised Me refined as rotating group:
 C6AA(H6AA,H6AB,H6AC), C5(H5A,H5B,H5C), C3AA(H3AA,H3AB,H3AC), C7BA(H7BA,H7BB,
 H7BC), C18(H18A,H18B,H18C), C6CA(H6CA,H6CB,H6CC), C7CA(H7CA,H7CB,H7CC),
 C9CA(H9CA,H9CB,H9CC), C4DA(H4DA,H4DB,H4DC), C19(H19A,H19B,H19C), C4EA(H4EA,
 H4EB,H4EC), C1EA(H1EA,H1EB,H1EC), C0EA(H0EA,H0EB,H0EC), C8EA(H8EA,H8EB,H8EC),
 C3EA(H3EA,H3EB,H3EC), C2EA(H2EA,H2EB,H2EC)
6.e Idealised tetrahedral OH refined as rotating group:
 O16(H16)
;

loop_
_space_group_symop_id
_space_group_symop_operation_xyz
1 'x, y, z'
2 '-x, y+1/2, -z'

loop_
_atom_site_label
_atom_site_type_symbol
_atom_site_fract_x
_atom_site_fract_y
_atom_site_fract_z
_atom_site_U_iso_or_equiv
_atom_site_adp_type
_atom_site_occupancy
_atom_site_site_symmetry_order
_atom_site_calc_flag
_atom_site_refinement_flags_posn
_atom_site_refinement_flags_adp
_atom_site_refinement_flags_occupancy
_atom_site_disorder_assembly
_atom_site_disorder_group
Mo1 Mo -0.82570(5) -0.16455(6) -0.41138(4) 0.0195(2) Uani 1 1 d . . . . .
Mo2 Mo -0.68490(5) -0.32236(6) -0.41247(4) 0.0203(2) Uani 1 1 d . . . . .
Mo3 Mo -0.80728(5) -0.16964(5) -0.08995(4) 0.01295(17) Uani 1 1 d . . . . .
Mo4 Mo -0.66625(4) -0.32852(5) -0.09301(4) 0.01318(17) Uani 1 1 d . . . . .
Mo5 Mo -0.88580(5) -0.08692(6) -0.24946(4) 0.01624(18) Uani 1 1 d . . . . .
Mo6 Mo -0.60491(5) -0.40554(6) -0.25317(4) 0.01873(19) Uani 1 1 d . . . . .
Cr Cr -0.74535(9) -0.24596(13) -0.25211(8) 0.0095(2) Uani 1 1 d . . . . .
Br Br -0.56934(6) -0.08139(8) -0.25897(5) 0.0282(2) Uani 1 1 d . . . . .
O1 O -0.7887(4) -0.2961(4) -0.1622(3) 0.0127(13) Uani 1 1 d . . . . .
O2 O -0.7391(4) -0.3608(4) -0.2977(3) 0.0161(14) Uani 1 1 d . . . . .
H2 H -0.7846 -0.4020 -0.2961 0.019 Uiso 1 1 calc R . . . .
O3 O -0.7052(4) -0.1997(4) -0.3446(3) 0.0157(14) Uani 1 1 d . . . . .
H3 H -0.6621 -0.1552 -0.3414 0.019 Uiso 1 1 calc R . . . .
O4 O -0.6640(4) -0.4213(4) -0.1637(3) 0.0178(14) Uani 1 1 d . . . . .
O5 O -0.8754(4) 0.0174(5) -0.2161(4) 0.0256(17) Uani 1 1 d . . . . .
O6 O -0.8559(4) -0.2264(4) -0.2964(3) 0.0134(14) Uani 1 1 d . . . . .
O7 O -0.7197(4) -0.3841(4) -0.0295(3) 0.0211(15) Uani 1 1 d . . . . .
O8 O -0.5671(4) -0.3277(5) -0.0585(4) 0.0219(15) Uani 1 1 d . . . . .
O9 O -0.8312(4) -0.0735(5) -0.3391(3) 0.0212(15) Uani 1 1 d . . . . .
O10 O -0.5055(4) -0.4061(6) -0.2202(4) 0.0313(18) Uani 1 1 d . . . . .
O11 O -0.7002(4) -0.4271(5) -0.4456(4) 0.0279(18) Uani 1 1 d . . . . .
O12 O -0.8981(4) -0.1537(4) -0.1598(3) 0.0173(14) Uani 1 1 d . . . . .
O13 O -0.7971(4) -0.0698(5) -0.0523(3) 0.0222(15) Uani 1 1 d . . . . .
O14 O -0.9861(4) -0.0956(5) -0.2806(4) 0.0249(16) Uani 1 1 d . . . . .
O15 O -0.7585(4) -0.1305(4) -0.2044(3) 0.0147(14) Uani 1 1 d D . . . .
H15 H -0.721(4) -0.095(5) -0.206(5) 0.018 Uiso 1 1 d DR . . . .
O17 O -0.5943(4) -0.3396(5) -0.3416(3) 0.0207(15) Uani 1 1 d . . . . .
O18 O -0.8575(4) -0.2306(5) -0.0278(3) 0.0198(15) Uani 1 1 d . . . . .
O19 O -0.7957(4) -0.2841(5) -0.4309(4) 0.0264(17) Uani 1 1 d . . . . .
O20 O -0.9265(4) -0.1741(5) -0.4424(4) 0.0305(18) Uani 1 1 d . . . . .
C11 C -0.8541(5) -0.3587(6) -0.1723(5) 0.0190(18) Uani 1 1 d . . . . .
H11A H -0.9014 -0.3358 -0.1496 0.023 Uiso 1 1 calc R . . . .
H11B H -0.8385 -0.4131 -0.1475 0.023 Uiso 1 1 calc R . . . .
C13 C -0.9138(5) -0.2981(6) -0.2939(5) 0.0196(19) Uani 1 1 d . . . . .
H13A H -0.9318 -0.3142 -0.3432 0.023 Uiso 1 1 calc R . . . .
H13B H -0.9608 -0.2783 -0.2689 0.023 Uiso 1 1 calc R . . . .
O0AA O -0.6966(4) -0.2097(4) -0.0740(3) 0.0125(13) Uani 1 1 d . . . . .
O1AA O -0.6357(4) -0.2710(4) -0.2066(3) 0.0138(14) Uani 1 1 d . . . . .
H1AC H -0.5947 -0.2245 -0.2076 0.017 Uiso 1 1 calc R . . . .
C7 C -0.8774(5) -0.3797(6) -0.2545(5) 0.0203(19) Uani 1 1 d D . . . .
H7 H -0.8311 -0.4030 -0.2795 0.024 Uiso 1 1 calc R . . . .
O2AA O -0.7775(5) -0.1100(5) -0.4784(4) 0.0294(18) Uani 1 1 d . . . . .
O3AA O -0.6346(5) -0.2699(5) -0.4790(4) 0.0297(19) Uani 1 1 d . . . . .
O4AA O -0.6213(5) -0.5067(5) -0.2877(4) 0.0298(18) Uani 1 1 d . . . . .
N1 N -0.4990(5) -0.0784(7) 0.0078(5) 0.031(2) Uani 1 1 d . . . . .
C4 C -1.0610(6) -0.0074(7) 0.0072(6) 0.029(2) Uani 1 1 d . . . . .
H4A H -1.0587 0.0426 0.0401 0.034 Uiso 1 1 calc R . . . .
H4B H -1.1108 -0.0390 0.0150 0.034 Uiso 1 1 calc R . . . .
C6 C -0.9850(6) 0.0763(7) -0.0859(5) 0.027(2) Uani 1 1 d . . . . .
H6A H -0.9405 0.0345 -0.0839 0.032 Uiso 1 1 calc R . . . .
H6B H -0.9895 0.1006 -0.1348 0.032 Uiso 1 1 calc R . . . .
C10 C -0.5699(7) -0.1102(8) 0.0493(6) 0.041(3) Uani 1 1 d . . . . .
H10A H -0.6141 -0.1229 0.0140 0.049 Uiso 1 1 calc R . . . .
H10B H -0.5543 -0.1655 0.0724 0.049 Uiso 1 1 calc R . . . .
C0AA C -1.1382(6) 0.0870(7) -0.0760(5) 0.028(2) Uani 1 1 d . . . . .
H0AA H -1.1306 0.1332 -0.0398 0.034 Uiso 1 1 calc R . . . .
H0AB H -1.1854 0.0532 -0.0639 0.034 Uiso 1 1 calc R . . . .
C9EA C -0.4843(6) -0.1429(7) -0.0538(6) 0.033(2) Uani 1 1 d . . . . .
H9EA H -0.5330 -0.1448 -0.0857 0.040 Uiso 1 1 calc R . . . .
H9EB H -0.4771 -0.2011 -0.0326 0.040 Uiso 1 1 calc R . . . .
N14 N -1.0645(5) 0.0268(5) -0.0709(4) 0.0246(18) Uani 1 1 d . . . . .
C7EA C -0.9898(7) -0.0677(9) 0.0273(7) 0.044(3) Uani 1 1 d . . . . .
H7EA H -0.9400 -0.0398 0.0139 0.053 Uiso 1 1 calc R . . . .
H7EB H -0.9959 -0.1222 0.0000 0.053 Uiso 1 1 calc R . . . .
C16 C -0.4116(6) -0.1246(7) -0.1012(6) 0.034(2) Uani 1 1 d . . . . .
H16A H -0.4224 -0.0722 -0.1303 0.041 Uiso 1 1 calc R . . . .
H16B H -0.3635 -0.1139 -0.0700 0.041 Uiso 1 1 calc R . . . .
C17 C -0.3967(7) -0.2011(7) -0.1507(6) 0.038(3) Uani 1 1 d . . . . .
H17A H -0.3618 -0.1821 -0.1885 0.045 Uiso 1 1 calc R . . . .
H17B H -0.4479 -0.2196 -0.1742 0.045 Uiso 1 1 calc R . . . .
N N -1.0445(6) 0.0857(7) -0.4289(5) 0.049(3) Uani 1 1 d . . . . .
C1AA C -1.1485(6) -0.1732(7) -0.1834(6) 0.033(2) Uani 1 1 d . . . . .
H1AA H -1.2029 -0.1957 -0.1940 0.040 Uiso 1 1 calc R . . . .
H1AB H -1.1284 -0.1512 -0.2286 0.040 Uiso 1 1 calc R . . . .
C0FA C -1.1525(6) -0.0968(7) -0.1291(6) 0.033(3) Uani 1 1 d . . . . .
H0FA H -1.1620 -0.1195 -0.0810 0.040 Uiso 1 1 calc R . . . .
H0FB H -1.1969 -0.0578 -0.1437 0.040 Uiso 1 1 calc R . . . .
C6AA C -0.2422(6) -0.0982(8) 0.0970(6) 0.039(3) Uani 1 1 d . . . . .
H6AA H -0.2387 -0.1338 0.0541 0.058 Uiso 1 1 calc GR . . . .
H6AB H -0.1923 -0.1023 0.1261 0.058 Uiso 1 1 calc GR . . . .
H6AC H -0.2517 -0.0380 0.0831 0.058 Uiso 1 1 calc GR . . . .
C5 C -1.0957(7) -0.2466(8) -0.1561(7) 0.045(3) Uani 1 1 d . . . . .
H5A H -1.0954 -0.2923 -0.1922 0.067 Uiso 1 1 calc GR . . . .
H5B H -1.1160 -0.2697 -0.1121 0.067 Uiso 1 1 calc GR . . . .
H5C H -1.0415 -0.2251 -0.1465 0.067 Uiso 1 1 calc GR . . . .
C4AA C -1.2348(7) 0.1845(9) -0.1492(6) 0.046(3) Uani 1 1 d . . . . .
H4AA H -1.2328 0.2199 -0.1052 0.055 Uiso 1 1 calc R . . . .
H4AB H -1.2367 0.2246 -0.1904 0.055 Uiso 1 1 calc R . . . .
C3AA C -0.3570(7) -0.2808(7) -0.1096(7) 0.040(3) Uani 1 1 d . . . . .
H3AA H -0.3452 -0.3261 -0.1439 0.060 Uiso 1 1 calc GR . . . .
H3AB H -0.3935 -0.3033 -0.0752 0.060 Uiso 1 1 calc GR . . . .
H3AC H -0.3076 -0.2622 -0.0842 0.060 Uiso 1 1 calc GR . . . .
C8 C -0.5971(6) 0.0178(7) -0.0759(6) 0.037(3) Uani 1 1 d . . . . .
H8A H -0.5948 -0.0258 -0.1142 0.044 Uiso 1 1 calc R . . . .
H8B H -0.6438 0.0050 -0.0479 0.044 Uiso 1 1 calc R . . . .
C9 C -0.5184(6) 0.0121(7) -0.0251(6) 0.033(2) Uani 1 1 d . . . . .
H9A H -0.4730 0.0305 -0.0527 0.040 Uiso 1 1 calc R . . . .
H9B H -0.5231 0.0538 0.0145 0.040 Uiso 1 1 calc R . . . .
C7AA C -0.9247(8) 0.2215(8) -0.2849(7) 0.048(3) Uani 1 1 d . . . . .
H7AA H -0.8832 0.1793 -0.2696 0.058 Uiso 1 1 calc R . . . .
H7AB H -0.9688 0.2163 -0.2524 0.058 Uiso 1 1 calc R . . . .
C2AA C -0.9842(8) -0.0883(9) 0.1089(6) 0.051(3) Uani 1 1 d . . . . .
H2AA H -0.9823 -0.0327 0.1349 0.061 Uiso 1 1 calc R . . . .
H2AB H -1.0340 -0.1176 0.1206 0.061 Uiso 1 1 calc R . . . .
C4BA C -1.0714(6) -0.0454(7) -0.1272(6) 0.030(2) Uani 1 1 d . . . . .
H4BA H -1.0272 -0.0867 -0.1178 0.036 Uiso 1 1 calc R . . . .
H4BB H -1.0649 -0.0198 -0.1749 0.036 Uiso 1 1 calc R . . . .
C1CA C -0.9658(6) 0.1492(7) -0.0327(6) 0.032(2) Uani 1 1 d . . . . .
H1CA H -0.9529 0.1250 0.0153 0.039 Uiso 1 1 calc R . . . .
H1CB H -1.0124 0.1877 -0.0298 0.039 Uiso 1 1 calc R . . . .
C20 C -1.1553(7) 0.1298(8) -0.1504(6) 0.040(3) Uani 1 1 d . . . . .
H20A H -1.1609 0.0847 -0.1877 0.049 Uiso 1 1 calc R . . . .
H20B H -1.1106 0.1679 -0.1617 0.049 Uiso 1 1 calc R . . . .
C1 C -1.1671(10) 0.1381(11) -0.3594(7) 0.070(5) Uani 1 1 d . . . . .
H1A H -1.1299 0.1485 -0.3177 0.083 Uiso 1 1 calc R . . . .
H1B H -1.1903 0.0799 -0.3543 0.083 Uiso 1 1 calc R . . . .
C5BA C -0.9849(8) 0.1059(7) -0.3658(6) 0.050(4) Uani 1 1 d . . . . .
H5BA H -0.9382 0.0677 -0.3691 0.060 Uiso 1 1 calc R . . . .
H5BB H -1.0101 0.0918 -0.3208 0.060 Uiso 1 1 calc R . . . .
C0CA C -0.3123(6) -0.1311(7) 0.1415(6) 0.033(2) Uani 1 1 d . . . . .
H0CA H -0.3240 -0.0874 0.1780 0.039 Uiso 1 1 calc R . . . .
H0CB H -0.2961 -0.1849 0.1666 0.039 Uiso 1 1 calc R . . . .
C2CA C -0.6742(8) -0.0901(12) 0.1435(9) 0.072(5) Uani 1 1 d . . . . .
H2CA H -0.7173 -0.1006 0.1066 0.086 Uiso 1 1 calc R . . . .
H2CB H -0.6584 -0.1469 0.1639 0.086 Uiso 1 1 calc R . . . .
C9BA C -0.4242(6) -0.0654(6) 0.0588(5) 0.030(2) Uani 1 1 d . . . . .
H9BA H -0.3825 -0.0373 0.0318 0.037 Uiso 1 1 calc R . . . .
H9BB H -0.4379 -0.0255 0.0975 0.037 Uiso 1 1 calc R . . . .
C1BA C -1.1328(8) -0.0442(10) -0.4771(8) 0.062(4) Uani 1 1 d . . . . .
H1BA H -1.1844 -0.0205 -0.4637 0.074 Uiso 1 1 calc R . . . .
H1BB H -1.1227 -0.0235 -0.5257 0.074 Uiso 1 1 calc R . . . .
C5AA C -0.6061(7) 0.1077(8) -0.1090(7) 0.047(3) Uani 1 1 d . . . . .
H5AA H -0.6525 0.1075 -0.1437 0.057 Uiso 1 1 calc R . . . .
H5AB H -0.6171 0.1496 -0.0709 0.057 Uiso 1 1 calc R . . . .
C6BA C -1.0058(10) 0.1004(10) -0.5025(7) 0.060(4) Uani 1 1 d . U . . .
H6BA H -0.9974 0.1632 -0.5087 0.072 Uiso 1 1 calc R . . . .
H6BB H -1.0441 0.0813 -0.5411 0.072 Uiso 1 1 calc R . . . .
C7BA C -0.8894(9) 0.3153(8) -0.2798(7) 0.057(4) Uani 1 1 d . . . . .
H7BA H -0.8381 0.3166 -0.3020 0.086 Uiso 1 1 calc GR . . . .
H7BB H -0.8819 0.3321 -0.2295 0.086 Uiso 1 1 calc GR . . . .
H7BC H -0.9260 0.3556 -0.3046 0.086 Uiso 1 1 calc GR . . . .
C2BA C -1.1206(10) 0.1416(10) -0.4291(7) 0.069(5) Uani 1 1 d . . . . .
H2BA H -1.1058 0.2023 -0.4378 0.082 Uiso 1 1 calc R . . . .
H2BB H -1.1568 0.1230 -0.4695 0.082 Uiso 1 1 calc R . . . .
C8AA C -1.0651(7) -0.0113(7) -0.4231(7) 0.044(3) Uani 1 1 d . . . . .
H8AA H -1.0810 -0.0230 -0.3740 0.053 Uiso 1 1 calc R . . . .
H8AB H -1.0165 -0.0453 -0.4304 0.053 Uiso 1 1 calc R . . . .
C9AA C -0.9240(10) 0.0528(10) -0.5121(9) 0.077(5) Uani 1 1 d . U . . .
H9AA H -0.8816 0.0845 -0.4846 0.093 Uiso 1 1 calc R . . . .
H9AB H -0.9271 -0.0058 -0.4915 0.093 Uiso 1 1 calc R . . . .
C0BA C -1.1363(12) -0.1396(11) -0.4770(11) 0.095(7) Uani 1 1 d . U . . .
H0BA H -1.1854 -0.1564 -0.5049 0.113 Uiso 1 1 calc DR . . . .
H0BB H -1.0911 -0.1605 -0.5038 0.113 Uiso 1 1 calc R . . . .
C14 C -0.8919(7) 0.2023(7) -0.0592(7) 0.044(3) Uani 1 1 d . . . . .
H14A H -0.9025 0.2171 -0.1102 0.053 Uiso 1 1 calc R . . . .
H14B H -0.8879 0.2571 -0.0322 0.053 Uiso 1 1 calc R . . . .
C8BA C -0.3897(7) -0.1487(7) 0.0928(6) 0.039(3) Uani 1 1 d . . . . .
H8BA H -0.3771 -0.1897 0.0546 0.047 Uiso 1 1 calc R . . . .
H8BB H -0.4301 -0.1758 0.1219 0.047 Uiso 1 1 calc R . . . .
C3BA C -0.9552(11) 0.2013(8) -0.3615(7) 0.070(5) Uani 1 1 d . . . . .
H3BA H -0.9121 0.2098 -0.3946 0.084 Uiso 1 1 calc R . . . .
H3BB H -0.9993 0.2408 -0.3759 0.084 Uiso 1 1 calc R . . . .
C18 C -1.3122(8) 0.1314(11) -0.1521(7) 0.059(4) Uani 1 1 d . . . . .
H18A H -1.3148 0.0955 -0.1951 0.089 Uiso 1 1 calc GR . . . .
H18B H -1.3578 0.1706 -0.1533 0.089 Uiso 1 1 calc GR . . . .
H18C H -1.3131 0.0945 -0.1098 0.089 Uiso 1 1 calc GR . . . .
N0AA N -0.4389(7) -0.4845(9) -0.4899(7) 0.060(4) Uani 1 1 d . . . . .
C0DA C -0.6018(8) -0.0524(9) 0.1057(7) 0.057(4) Uani 1 1 d . . . . .
H0DA H -0.6176 0.0033 0.0834 0.069 Uiso 1 1 calc R . . . .
H0DB H -0.5586 -0.0405 0.1423 0.069 Uiso 1 1 calc R . . . .
C6CA C -0.9180(9) -0.1411(11) 0.1371(9) 0.072(5) Uani 1 1 d . . . . .
H6CA H -0.9127 -0.1920 0.1068 0.109 Uiso 1 1 calc GR . . . .
H6CB H -0.9279 -0.1593 0.1858 0.109 Uiso 1 1 calc GR . . . .
H6CC H -0.8689 -0.1072 0.1375 0.109 Uiso 1 1 calc GR . . . .
C1DA C -1.2353(13) 0.2074(15) -0.3607(8) 0.110(8) Uani 1 1 d . . . . .
H1DA H -1.2673 0.2028 -0.4064 0.132 Uiso 1 1 calc R . . . .
H1DB H -1.2707 0.1954 -0.3215 0.132 Uiso 1 1 calc R . . . .
C7CA C -0.5349(10) 0.1370(11) -0.1461(9) 0.073(5) Uani 1 1 d . . . . .
H7CA H -0.5490 0.1868 -0.1764 0.109 Uiso 1 1 calc GR . . . .
H7CB H -0.5159 0.0900 -0.1757 0.109 Uiso 1 1 calc GR . . . .
H7CC H -0.4929 0.1535 -0.1106 0.109 Uiso 1 1 calc GR . . . .
C5CA C -0.3769(8) -0.4793(10) -0.5481(8) 0.061(4) Uani 1 1 d . . . . .
H5CA H -0.3236 -0.4875 -0.5244 0.073 Uiso 1 1 calc R . . . .
H5CB H -0.3865 -0.5284 -0.5812 0.073 Uiso 1 1 calc R . . . .
C2DA C -0.9007(13) 0.0449(17) -0.5894(11) 0.124(8) Uani 1 1 d . U . . .
H2DA H -0.8425 0.0403 -0.5931 0.149 Uiso 1 1 calc R . . . .
H2DB H -0.9218 0.0928 -0.6197 0.149 Uiso 1 1 calc R . . . .
C8DA C -0.4752(11) -0.5941(13) -0.3900(10) 0.097(6) Uani 1 1 d . . . . .
H8DA H -0.4524 -0.5586 -0.3501 0.116 Uiso 1 1 calc R . . . .
H8DB H -0.5321 -0.5789 -0.3972 0.116 Uiso 1 1 calc R . . . .
C8CA C -0.2954(11) -0.3950(13) -0.6379(11) 0.095(6) Uani 1 1 d . U . . .
H8CA H -0.2890 -0.4518 -0.6611 0.114 Uiso 1 1 calc R . . . .
H8CB H -0.2486 -0.3852 -0.6048 0.114 Uiso 1 1 calc R . . . .
C5DA C -0.5215(11) -0.4581(17) -0.5197(9) 0.115(8) Uani 1 1 d . . . . .
H5DA H -0.5591 -0.4666 -0.4815 0.138 Uiso 1 1 calc R . . . .
H5DB H -0.5203 -0.3955 -0.5302 0.138 Uiso 1 1 calc R . . . .
C3CA C -0.3751(10) -0.3961(12) -0.5930(10) 0.082(5) Uani 1 1 d . . . . .
H3CA H -0.3757 -0.3451 -0.5612 0.099 Uiso 1 1 calc DR . . . .
H3CB H -0.4227 -0.3936 -0.6262 0.099 Uiso 1 1 calc R . . . .
C4CA C -0.4320(10) -0.5708(13) -0.4594(10) 0.087(6) Uani 1 1 d . . . . .
H4CA H -0.3748 -0.5824 -0.4496 0.104 Uiso 1 1 calc R . . . .
H4CB H -0.4510 -0.6119 -0.4969 0.104 Uiso 1 1 calc R . . . .
C6DA C -0.5503(10) -0.4970(16) -0.5762(11) 0.123(8) Uani 1 1 d . U . . .
H6DA H -0.5510 -0.5590 -0.5634 0.147 Uiso 1 1 calc DR . . . .
H6DB H -0.5093 -0.4909 -0.6117 0.147 Uiso 1 1 calc R . . . .
C7DA C -0.4255(12) -0.4178(11) -0.4292(10) 0.088(6) Uani 1 1 d . U . . .
H7DA H -0.4397 -0.3600 -0.4484 0.105 Uiso 1 1 calc DR . . . .
H7DB H -0.4626 -0.4311 -0.3916 0.105 Uiso 1 1 calc R . . . .
C9CA C -0.2992(13) -0.3204(15) -0.6982(13) 0.122(7) Uani 1 1 d . U . . .
H9CA H -0.2452 -0.3051 -0.7104 0.183 Uiso 1 1 calc GR . . . .
H9CB H -0.3256 -0.2693 -0.6798 0.183 Uiso 1 1 calc GR . . . .
H9CC H -0.3291 -0.3414 -0.7410 0.183 Uiso 1 1 calc GR . . . .
C4DA C -0.8129(9) 0.1569(11) -0.0514(16) 0.142(12) Uani 1 1 d . . . . .
H4DA H -0.8049 0.1228 -0.0944 0.214 Uiso 1 1 calc GR . . . .
H4DB H -0.8122 0.1187 -0.0098 0.214 Uiso 1 1 calc GR . . . .
H4DC H -0.7704 0.1997 -0.0450 0.214 Uiso 1 1 calc GR . . . .
C19 C -1.2031(19) 0.2984(13) -0.3527(10) 0.155(12) Uani 1 1 d . . . . .
H19A H -1.1698 0.3115 -0.3925 0.233 Uiso 1 1 calc GR . . . .
H19B H -1.1713 0.3032 -0.3076 0.233 Uiso 1 1 calc GR . . . .
H19C H -1.2473 0.3394 -0.3527 0.233 Uiso 1 1 calc GR . . . .
C4EA C -0.6666(11) -0.5425(14) -0.6744(9) 0.094(6) Uani 1 1 d . . . . .
H4EA H -0.6317 -0.5465 -0.7144 0.141 Uiso 1 1 calc GR . . . .
H4EB H -0.7188 -0.5211 -0.6918 0.141 Uiso 1 1 calc GR . . . .
H4EC H -0.6725 -0.5997 -0.6531 0.141 Uiso 1 1 calc GR . . . .
C1EA C -0.7070(11) -0.0381(13) 0.2007(9) 0.090(6) Uani 1 1 d . . . . .
H1EA H -0.7296 0.0153 0.1804 0.135 Uiso 1 1 calc GR . . . .
H1EB H -0.6646 -0.0240 0.2366 0.135 Uiso 1 1 calc GR . . . .
H1EC H -0.7486 -0.0710 0.2231 0.135 Uiso 1 1 calc GR . . . .
C5EA C -0.6307(12) -0.4807(17) -0.6186(10) 0.108(7) Uani 1 1 d . U . . .
H5EA H -0.6710 -0.4731 -0.5826 0.130 Uiso 1 1 calc R . . . .
H5EB H -0.6257 -0.4243 -0.6427 0.130 Uiso 1 1 calc R . . . .
C0EA C -0.9450(18) -0.0437(16) -0.6065(13) 0.150(10) Uani 1 1 d . U . . .
H0EA H -0.9416 -0.0575 -0.6572 0.225 Uiso 1 1 calc GR . . . .
H0EB H -1.0009 -0.0385 -0.5953 0.225 Uiso 1 1 calc GR . . . .
H0EC H -0.9199 -0.0898 -0.5775 0.225 Uiso 1 1 calc GR . . . .
C6EA C -0.3441(14) -0.4131(16) -0.3953(9) 0.113(8) Uani 1 1 d . U . . .
H6EA H -0.3062 -0.3940 -0.4306 0.136 Uiso 1 1 calc R . . . .
H6EB H -0.3273 -0.4705 -0.3770 0.136 Uiso 1 1 calc R . . . .
C3DA C -0.4681(16) -0.6929(16) -0.3686(16) 0.151(12) Uani 1 1 d . . . . .
H3DA H -0.5007 -0.7271 -0.4039 0.181 Uiso 1 1 calc R . . . .
H3DB H -0.4121 -0.7110 -0.3723 0.181 Uiso 1 1 calc R . . . .
C9DA C -0.3459(19) -0.347(2) -0.3323(13) 0.210(12) Uani 1 1 d . U . . .
H9DA H -0.3897 -0.3593 -0.3008 0.252 Uiso 1 1 calc R . . . .
H9DB H -0.3516 -0.2867 -0.3503 0.252 Uiso 1 1 calc DR . . . .
C8EA C -0.4927(14) -0.7146(18) -0.2967(14) 0.143(9) Uani 1 1 d . . . . .
H8EA H -0.5005 -0.7770 -0.2932 0.215 Uiso 1 1 calc GR . . . .
H8EB H -0.5426 -0.6849 -0.2880 0.215 Uiso 1 1 calc GR . . . .
H8EC H -0.4516 -0.6962 -0.2611 0.215 Uiso 1 1 calc GR . . . .
C3EA C -1.1350(16) -0.187(2) -0.4112(14) 0.178(13) Uani 1 1 d . U . . .
H3EA H -1.1587 -0.2436 -0.4196 0.267 Uiso 1 1 calc GR . . . .
H3EB H -1.1655 -0.1550 -0.3766 0.267 Uiso 1 1 calc GR . . . .
H3EC H -1.0800 -0.1931 -0.3924 0.267 Uiso 1 1 calc GR . . . .
O O -0.6943(10) -0.6124(11) -0.4127(9) 0.139(6) Uani 1 1 d . . . . .
HA H -0.7037 -0.6361 -0.3721 0.208 Uiso 1 1 d DG . . . .
HB H -0.6435 -0.6100 -0.4173 0.208 Uiso 1 1 d DG . . . .
C2EA C -0.2500(18) -0.363(2) -0.2862(13) 0.210(12) Uani 1 1 d . U . . .
H2EA H -0.2340 -0.4232 -0.2909 0.315 Uiso 1 1 calc GR . . . .
H2EB H -0.2535 -0.3486 -0.2355 0.315 Uiso 1 1 calc GR . . . .
H2EC H -0.2107 -0.3253 -0.3071 0.315 Uiso 1 1 calc GR . . . .
O5AA O -0.4625(14) -0.2233(12) -0.3730(11) 0.101(5) Uani 0.605(14) 1 d . . P A 1
H5AC H -0.4370 -0.2282 -0.4123 0.152 Uiso 0.605(14) 1 d DG . P A 1
H5AD H -0.4783 -0.2738 -0.3592 0.152 Uiso 0.605(14) 1 d DG . P A 1
O5AB O -0.3701(19) -0.2578(17) -0.4763(16) 0.101(5) Uani 0.395(14) 1 d . . P A 2
H5AE H -0.3241 -0.2767 -0.4618 0.152 Uiso 0.395(14) 1 d DG . P A 2
H5AF H -0.4048 -0.2996 -0.4738 0.152 Uiso 0.395(14) 1 d DG . P A 2
O16 O -0.9439(5) -0.4421(6) -0.2562(5) 0.050(2) Uani 1 1 d D . . . .
H16 H -0.9301 -0.4863 -0.2330 0.075 Uiso 1 1 calc GR . . . .

loop_
_atom_site_aniso_label
_atom_site_aniso_U_11
_atom_site_aniso_U_22
_atom_site_aniso_U_33
_atom_site_aniso_U_23
_atom_site_aniso_U_13
_atom_site_aniso_U_12
Mo1 0.0257(4) 0.0219(5) 0.0109(4) 0.0021(4) -0.0009(3) 0.0050(4)
Mo2 0.0269(5) 0.0210(5) 0.0134(4) -0.0019(4) 0.0059(3) 0.0043(4)
Mo3 0.0175(4) 0.0116(4) 0.0098(4) -0.0006(3) 0.0013(3) 0.0012(3)
Mo4 0.0149(4) 0.0110(4) 0.0134(4) 0.0021(3) -0.0015(3) -0.0002(3)
Mo5 0.0206(4) 0.0147(4) 0.0135(4) 0.0021(4) 0.0017(3) 0.0062(4)
Mo6 0.0189(4) 0.0177(5) 0.0200(4) 0.0008(4) 0.0042(3) 0.0072(4)
Cr 0.0095(6) 0.0094(5) 0.0096(5) 0.0000(4) 0.0014(4) 0.0007(4)
Br 0.0309(5) 0.0265(5) 0.0272(5) 0.0014(5) 0.0027(4) -0.0092(5)
O1 0.016(3) 0.006(3) 0.016(3) 0.000(2) 0.004(2) -0.002(2)
O2 0.019(3) 0.015(4) 0.014(3) 0.002(3) -0.002(3) -0.006(3)
O3 0.016(3) 0.021(4) 0.010(3) 0.001(3) 0.001(2) 0.003(3)
O4 0.024(3) 0.014(4) 0.016(3) 0.002(3) 0.000(3) 0.006(3)
O5 0.035(4) 0.016(4) 0.026(4) 0.001(3) 0.005(3) 0.006(3)
O6 0.017(3) 0.012(4) 0.011(3) -0.002(3) 0.002(2) -0.001(3)
O7 0.031(4) 0.014(4) 0.018(3) 0.002(3) 0.003(3) 0.000(3)
O8 0.023(4) 0.015(4) 0.027(4) 0.007(3) -0.003(3) 0.004(3)
O9 0.028(4) 0.016(4) 0.020(3) 0.005(3) 0.003(3) 0.004(3)
O10 0.017(4) 0.041(5) 0.037(4) 0.015(4) 0.008(3) 0.006(4)
O11 0.036(4) 0.024(5) 0.023(4) -0.007(3) 0.005(3) 0.006(3)
O12 0.016(3) 0.018(4) 0.018(3) 0.006(3) 0.002(2) 0.004(3)
O13 0.030(4) 0.018(4) 0.020(3) -0.002(3) 0.003(3) 0.000(3)
O14 0.027(4) 0.023(4) 0.024(4) 0.001(3) -0.005(3) 0.009(3)
O15 0.018(4) 0.010(4) 0.016(3) -0.005(3) 0.001(3) 0.001(3)
O17 0.026(4) 0.021(4) 0.016(3) -0.002(3) 0.004(3) 0.003(3)
O18 0.027(4) 0.017(4) 0.015(3) 0.004(3) 0.000(3) -0.001(3)
O19 0.031(4) 0.036(5) 0.011(3) -0.007(3) -0.003(3) 0.008(3)
O20 0.040(4) 0.028(5) 0.022(4) -0.001(4) -0.011(3) 0.005(4)
C11 0.019(5) 0.014(4) 0.024(5) 0.008(4) 0.004(3) -0.006(3)
C13 0.016(5) 0.017(5) 0.026(5) -0.004(4) 0.000(3) 0.002(4)
O0AA 0.017(3) 0.005(3) 0.016(3) 0.001(3) 0.000(2) 0.001(2)
O1AA 0.008(3) 0.018(4) 0.015(3) 0.002(3) -0.002(2) 0.000(2)
C7 0.022(5) 0.015(5) 0.024(5) 0.003(4) -0.002(4) -0.013(4)
O2AA 0.042(4) 0.031(5) 0.016(4) 0.007(3) 0.003(3) 0.004(3)
O3AA 0.042(5) 0.025(5) 0.024(4) -0.003(3) 0.018(3) 0.006(3)
O4AA 0.042(5) 0.020(4) 0.029(4) -0.002(3) 0.009(3) 0.011(3)
N1 0.030(4) 0.022(4) 0.041(5) -0.013(4) -0.002(4) -0.010(4)
C4 0.032(6) 0.026(6) 0.028(5) -0.001(5) 0.006(4) -0.003(5)
C6 0.020(5) 0.027(6) 0.035(6) -0.003(4) 0.014(4) -0.003(4)
C10 0.037(7) 0.048(8) 0.039(7) -0.009(6) 0.007(5) -0.013(5)
C0AA 0.032(5) 0.023(5) 0.031(5) -0.004(4) 0.014(4) 0.008(4)
C9EA 0.036(6) 0.020(5) 0.043(6) -0.011(5) -0.004(5) -0.003(4)
N14 0.027(4) 0.019(4) 0.029(4) -0.006(3) 0.013(3) -0.006(3)
C7EA 0.035(6) 0.039(7) 0.060(8) 0.001(6) 0.011(5) 0.013(5)
C16 0.036(6) 0.032(6) 0.035(6) 0.000(5) 0.004(5) 0.001(5)
C17 0.038(6) 0.039(7) 0.037(6) 0.000(5) 0.003(5) 0.012(5)
N 0.062(7) 0.043(6) 0.039(6) 0.014(5) -0.031(5) 0.001(5)
C1AA 0.037(6) 0.028(6) 0.036(6) -0.017(5) 0.011(4) -0.005(5)
C0FA 0.023(5) 0.031(6) 0.045(6) -0.012(5) 0.009(4) -0.006(4)
C6AA 0.033(6) 0.033(7) 0.050(7) 0.018(5) 0.005(5) 0.011(5)
C5 0.030(6) 0.023(6) 0.081(9) -0.014(6) 0.006(6) 0.002(5)
C4AA 0.058(8) 0.050(8) 0.029(6) 0.006(6) -0.001(5) 0.016(6)
C3AA 0.039(7) 0.028(6) 0.055(8) -0.010(5) 0.013(5) 0.013(5)
C8 0.035(6) 0.028(6) 0.046(7) -0.011(5) -0.004(5) -0.004(5)
C9 0.024(5) 0.020(5) 0.056(7) -0.004(5) -0.002(5) -0.003(4)
C7AA 0.061(9) 0.035(7) 0.048(8) -0.001(6) -0.004(6) -0.006(6)
C2AA 0.061(8) 0.042(7) 0.048(7) 0.003(6) -0.006(6) 0.005(7)
C4BA 0.021(5) 0.036(6) 0.034(6) -0.006(5) 0.010(4) -0.007(4)
C1CA 0.035(6) 0.029(6) 0.034(6) 0.002(4) 0.010(4) -0.004(4)
C20 0.050(7) 0.040(7) 0.033(6) -0.002(5) 0.014(5) 0.007(5)
C1 0.102(12) 0.064(10) 0.039(8) -0.004(7) -0.030(8) 0.036(9)
C5BA 0.082(9) 0.025(6) 0.039(7) 0.009(5) -0.039(6) -0.005(6)
C0CA 0.033(6) 0.021(5) 0.044(6) -0.003(5) 0.001(5) -0.002(4)
C2CA 0.049(8) 0.092(12) 0.076(10) -0.023(10) 0.014(7) -0.024(9)
C9BA 0.033(6) 0.020(6) 0.038(6) -0.007(4) -0.001(4) -0.011(4)
C1BA 0.047(8) 0.080(11) 0.056(9) -0.019(7) -0.027(7) 0.009(7)
C5AA 0.045(7) 0.040(7) 0.057(8) -0.006(6) -0.004(6) 0.013(6)
C6BA 0.095(10) 0.044(8) 0.037(7) 0.000(6) -0.038(7) 0.012(7)
C7BA 0.101(11) 0.032(7) 0.039(7) -0.007(6) -0.003(7) -0.006(7)
C2BA 0.106(13) 0.053(9) 0.041(8) 0.001(6) -0.045(8) 0.028(8)
C8AA 0.043(7) 0.033(6) 0.054(7) -0.001(6) -0.025(6) 0.010(5)
C9AA 0.089(12) 0.051(9) 0.089(12) 0.019(8) -0.013(9) -0.001(8)
C0BA 0.099(14) 0.064(12) 0.114(14) 0.003(10) -0.051(12) -0.041(10)
C14 0.044(7) 0.018(6) 0.074(9) -0.019(5) 0.026(6) -0.010(5)
C8BA 0.047(7) 0.021(6) 0.050(7) -0.007(5) 0.006(5) -0.011(5)
C3BA 0.134(14) 0.023(7) 0.049(8) 0.007(6) -0.031(8) -0.005(8)
C18 0.046(8) 0.086(11) 0.045(8) 0.010(7) -0.011(6) 0.008(7)
N0AA 0.040(7) 0.064(9) 0.076(9) -0.042(7) 0.011(6) 0.003(6)
C0DA 0.052(8) 0.067(10) 0.054(8) -0.030(7) 0.014(6) -0.030(7)
C6CA 0.063(10) 0.083(12) 0.071(10) 0.005(9) 0.007(8) 0.021(9)
C1DA 0.146(18) 0.15(2) 0.032(8) -0.015(10) -0.018(9) 0.080(16)
C7CA 0.083(12) 0.058(10) 0.077(11) 0.002(8) 0.003(9) 0.006(9)
C5CA 0.046(8) 0.076(10) 0.064(9) -0.029(8) 0.016(6) -0.003(7)
C2DA 0.107(15) 0.176(18) 0.081(13) -0.043(14) -0.058(11) 0.054(13)
C8DA 0.101(14) 0.083(13) 0.109(14) -0.062(12) 0.029(11) -0.019(11)
C8CA 0.079(12) 0.080(13) 0.132(16) -0.012(10) 0.052(11) 0.003(10)
C5DA 0.078(13) 0.23(2) 0.042(10) -0.051(13) 0.012(9) -0.005(13)
C3CA 0.066(10) 0.090(14) 0.091(12) -0.034(11) 0.004(8) 0.022(9)
C4CA 0.081(12) 0.084(13) 0.100(13) -0.031(11) 0.047(10) -0.034(11)
C6DA 0.056(10) 0.20(2) 0.113(15) -0.041(15) 0.037(9) 0.001(12)
C7DA 0.125(15) 0.061(11) 0.081(12) -0.046(10) 0.036(11) -0.009(10)
C9CA 0.102(16) 0.100(16) 0.17(2) -0.001(13) 0.047(15) 0.011(13)
C4DA 0.038(9) 0.032(10) 0.36(4) -0.072(16) 0.053(14) -0.014(7)
C19 0.35(4) 0.056(12) 0.057(12) 0.005(10) 0.013(17) 0.059(18)
C4EA 0.092(14) 0.126(17) 0.068(12) -0.010(11) 0.043(10) 0.006(11)
C1EA 0.092(13) 0.115(16) 0.066(11) 0.012(10) 0.032(9) -0.013(11)
C5EA 0.090(13) 0.16(2) 0.074(13) -0.029(13) 0.013(9) -0.008(14)
C0EA 0.22(3) 0.130(18) 0.099(17) -0.002(15) -0.049(18) 0.067(16)
C6EA 0.166(18) 0.129(16) 0.045(10) -0.033(10) 0.000(11) -0.075(15)
C3DA 0.18(2) 0.095(18) 0.19(3) -0.013(17) 0.12(2) -0.032(16)
C9DA 0.25(2) 0.28(2) 0.111(13) -0.129(16) 0.081(14) -0.17(2)
C8EA 0.13(2) 0.15(2) 0.15(2) 0.023(19) -0.008(16) 0.012(17)
C3EA 0.14(2) 0.27(4) 0.12(2) 0.045(19) -0.023(17) -0.10(2)
O 0.186(12) 0.074(14) 0.145(14) -0.006(11) -0.094(11) -0.005(9)
C2EA 0.25(2) 0.28(2) 0.111(13) -0.129(16) 0.081(14) -0.17(2)
O5AA 0.160(16) 0.059(10) 0.086(12) 0.000(9) 0.013(10) -0.019(10)
O5AB 0.160(16) 0.059(10) 0.086(12) 0.000(9) 0.013(10) -0.019(10)
O16 0.041(5) 0.039(5) 0.070(7) 0.005(4) 0.005(4) -0.005(4)

loop_
_atom_type_symbol
_atom_type_description
_atom_type_scat_dispersion_real
_atom_type_scat_dispersion_imag
_atom_type_scat_source
C C 0.0033 0.0016 'International Tables Vol C Tables 4.2.6.8 and 6.1.1.4'
Br Br -0.2901 2.4595 'International Tables Vol C Tables 4.2.6.8 and 6.1.1.4'
Cr Cr 0.3209 0.6236 'International Tables Vol C Tables 4.2.6.8 and 6.1.1.4'
Mo Mo -1.6832 0.6857 'International Tables Vol C Tables 4.2.6.8 and 6.1.1.4'
N N 0.0061 0.0033 'International Tables Vol C Tables 4.2.6.8 and 6.1.1.4'
O O 0.0106 0.0060 'International Tables Vol C Tables 4.2.6.8 and 6.1.1.4'
H H 0.0000 0.0000 'International Tables Vol C Tables 4.2.6.8 and 6.1.1.4'

loop_
_geom_angle_atom_site_label_1
_geom_angle_atom_site_label_2
_geom_angle_atom_site_label_3
_geom_angle
O3 Mo1 O6 70.1(2)
O9 Mo1 O3 82.7(2)
O9 Mo1 O6 69.6(2)
O19 Mo1 O3 70.3(3)
O19 Mo1 O6 82.1(3)
O19 Mo1 O9 146.2(3)
O20 Mo1 O3 157.8(3)
O20 Mo1 O6 90.9(3)
O20 Mo1 O9 101.9(3)
O20 Mo1 O19 96.4(3)
O2AA Mo1 O3 94.1(3)
O2AA Mo1 O6 162.2(3)
O2AA Mo1 O9 100.9(3)
O2AA Mo1 O19 100.8(3)
O2AA Mo1 O20 106.1(3)
O3 Mo2 O2 69.3(2)
O11 Mo2 O2 91.8(3)
O11 Mo2 O3 158.3(3)
O11 Mo2 O17 101.9(3)
O11 Mo2 O19 95.5(3)
O17 Mo2 O2 71.9(2)
O17 Mo2 O3 82.8(3)
O19 Mo2 O2 80.4(3)
O19 Mo2 O3 71.6(3)
O19 Mo2 O17 147.5(3)
O3AA Mo2 O2 163.1(3)
O3AA Mo2 O3 95.8(3)
O3AA Mo2 O11 104.2(3)
O3AA Mo2 O17 99.0(3)
O3AA Mo2 O19 103.1(3)
O12 Mo3 O1 81.3(3)
O12 Mo3 O15 70.7(2)
O12 Mo3 O0AA 146.3(3)
O13 Mo3 O1 163.0(3)
O13 Mo3 O12 102.5(3)
O13 Mo3 O15 96.2(3)
O13 Mo3 O18 104.8(3)
O13 Mo3 O0AA 98.6(3)
O15 Mo3 O1 69.2(2)
O18 Mo3 O1 91.0(3)
O18 Mo3 O12 97.0(3)
O18 Mo3 O15 157.7(3)
O18 Mo3 O0AA 102.5(3)
O0AA Mo3 O1 71.3(2)
O0AA Mo3 O15 81.3(2)
O4 Mo4 O1 80.6(2)
O4 Mo4 O1AA 70.0(3)
O7 Mo4 O1 90.7(3)
O7 Mo4 O4 97.4(3)
O7 Mo4 O8 105.4(3)
O7 Mo4 O0AA 100.9(3)
O7 Mo4 O1AA 158.4(3)
O8 Mo4 O1 163.2(3)
O8 Mo4 O4 101.6(3)
O8 Mo4 O0AA 100.3(3)
O8 Mo4 O1AA 94.5(3)
O0AA Mo4 O1 71.3(2)
O0AA Mo4 O4 146.4(3)
O0AA Mo4 O1AA 83.2(2)
O1AA Mo4 O1 70.4(2)
O5 Mo5 O6 162.0(3)
O5 Mo5 O9 99.6(3)
O5 Mo5 O12 101.0(3)
O5 Mo5 O14 105.5(3)
O5 Mo5 O15 93.7(3)
O9 Mo5 O6 70.4(3)
O9 Mo5 O12 148.1(3)
O9 Mo5 O15 83.0(2)
O12 Mo5 O6 82.9(3)
O12 Mo5 O15 71.6(2)
O14 Mo5 O6 91.5(3)
O14 Mo5 O9 102.1(3)
O14 Mo5 O12 95.6(3)
O14 Mo5 O15 158.9(3)
O15 Mo5 O6 70.7(2)
O4 Mo6 O2 80.2(2)
O4 Mo6 O1AA 70.5(3)
O10 Mo6 O2 164.0(3)
O10 Mo6 O4 102.2(3)
O10 Mo6 O17 99.9(3)
O10 Mo6 O1AA 95.8(3)
O17 Mo6 O2 72.0(2)
O17 Mo6 O4 147.0(3)
O17 Mo6 O1AA 83.3(3)
O1AA Mo6 O2 69.9(2)
O4AA Mo6 O2 90.2(3)
O4AA Mo6 O4 97.3(3)
O4AA Mo6 O10 105.1(4)
O4AA Mo6 O17 100.2(3)
O4AA Mo6 O1AA 157.8(3)
O1 Cr O1AA 86.4(3)
O2 Cr O1 92.5(3)
O2 Cr O3 85.5(3)
O2 Cr O6 91.6(3)
O2 Cr O15 176.6(3)
O2 Cr O1AA 86.6(3)
O3 Cr O1 177.4(3)
O3 Cr O1AA 95.1(3)
O6 Cr O1 92.0(3)
O6 Cr O3 86.5(3)
O6 Cr O1AA 177.5(3)
O15 Cr O1 85.3(3)
O15 Cr O3 96.6(3)
O15 Cr O6 85.9(3)
O15 Cr O1AA 95.8(3)
Mo3 O1 Mo4 90.0(2)
Cr O1 Mo3 102.6(3)
Cr O1 Mo4 100.9(3)
C11 O1 Mo3 119.2(5)
C11 O1 Mo4 122.7(5)
C11 O1 Cr 116.5(5)
Mo2 O2 Mo6 89.3(2)
Mo2 O2 H2 120.2
Mo6 O2 H2 120.2
Cr O2 Mo2 101.0(3)
Cr O2 Mo6 100.1(3)
Cr O2 H2 120.1
Mo1 O3 H3 117.9
Mo2 O3 Mo1 92.6(2)
Mo2 O3 H3 117.9
Cr O3 Mo1 102.4(3)
Cr O3 Mo2 104.2(3)
Cr O3 H3 117.9
Mo4 O4 Mo6 120.3(3)
Mo5 O6 Mo1 91.6(2)
Cr O6 Mo1 101.0(2)
Cr O6 Mo5 101.1(3)
C13 O6 Mo1 119.5(5)
C13 O6 Mo5 120.8(5)
C13 O6 Cr 117.9(5)
Mo1 O9 Mo5 123.7(4)
Mo3 O12 Mo5 120.7(3)
Mo3 O15 H15 119(6)
Mo5 O15 Mo3 92.5(2)
Mo5 O15 H15 119(7)
Cr O15 Mo3 102.8(3)
Cr O15 Mo5 102.4(3)
Cr O15 H15 117(7)
Mo6 O17 Mo2 122.2(3)
Mo1 O19 Mo2 120.2(4)
O1 C11 H11A 108.8
O1 C11 H11B 108.9
O1 C11 C7 113.6(6)
H11A C11 H11B 107.7
C7 C11 H11A 108.8
C7 C11 H11B 108.9
O6 C13 H13A 109.1
O6 C13 H13B 109.2
O6 C13 C7 112.2(7)
H13A C13 H13B 107.9
C7 C13 H13A 109.2
C7 C13 H13B 109.2
Mo4 O0AA Mo3 121.6(3)
Mo4 O1AA H1AC 118.0
Mo6 O1AA Mo4 93.6(2)
Mo6 O1AA H1AC 118.0
Cr O1AA Mo4 102.2(3)
Cr O1AA Mo6 103.3(3)
Cr O1AA H1AC 117.9
C11 C7 H7 111.3
C13 C7 C11 111.0(7)
C13 C7 H7 111.5
O16 C7 C11 107.4(7)
O16 C7 C13 103.9(7)
O16 C7 H7 111.4
C10 N1 C9EA 109.1(8)
C10 N1 C9BA 110.9(9)
C9 N1 C10 109.6(9)
C9 N1 C9EA 108.8(8)
C9 N1 C9BA 105.8(8)
C9BA N1 C9EA 112.5(8)
H4A C4 H4B 107.5
N14 C4 H4A 108.5
N14 C4 H4B 108.6
C7EA C4 H4A 108.4
C7EA C4 H4B 108.6
C7EA C4 N14 115.1(9)
H6A C6 H6B 107.7
N14 C6 H6A 108.8
N14 C6 H6B 109.0
C1CA C6 H6A 108.9
C1CA C6 H6B 109.1
C1CA C6 N14 113.2(7)
N1 C10 H10A 107.8
N1 C10 H10B 107.4
H10A C10 H10B 107.1
C0DA C10 N1 118.7(10)
C0DA C10 H10A 107.6
C0DA C10 H10B 107.7
H0AA C0AA H0AB 107.5
N14 C0AA H0AA 108.4
N14 C0AA H0AB 108.7
N14 C0AA C20 114.9(8)
C20 C0AA H0AA 108.6
C20 C0AA H0AB 108.5
N1 C9EA H9EA 108.2
N1 C9EA H9EB 107.6
N1 C9EA C16 117.5(8)
H9EA C9EA H9EB 107.3
C16 C9EA H9EA 108.1
C16 C9EA H9EB 107.7
C4 N14 C6 110.0(7)
C0AA N14 C4 104.7(7)
C0AA N14 C6 112.4(7)
C4BA N14 C4 113.3(8)
C4BA N14 C6 105.3(7)
C4BA N14 C0AA 111.4(7)
C4 C7EA H7EA 109.5
C4 C7EA H7EB 109.2
C4 C7EA C2AA 111.5(10)
H7EA C7EA H7EB 108.0
C2AA C7EA H7EA 109.6
C2AA C7EA H7EB 109.0
C9EA C16 H16A 109.2
C9EA C16 H16B 109.5
H16A C16 H16B 108.1
C17 C16 C9EA 111.1(9)
C17 C16 H16A 109.4
C17 C16 H16B 109.5
C16 C17 H17A 109.2
C16 C17 H17B 109.0
C16 C17 C3AA 112.7(9)
H17A C17 H17B 107.8
C3AA C17 H17A 108.9
C3AA C17 H17B 109.1
C5BA N C6BA 111.1(10)
C5BA N C2BA 113.2(10)
C5BA N C8AA 106.4(8)
C2BA N C6BA 107.5(9)
C8AA N C6BA 108.0(10)
C8AA N C2BA 110.7(10)
H1AA C1AA H1AB 107.8
C0FA C1AA H1AA 109.0
C0FA C1AA H1AB 108.9
C5 C1AA H1AA 109.0
C5 C1AA H1AB 108.9
C5 C1AA C0FA 113.1(9)
C1AA C0FA H0FA 109.7
C1AA C0FA H0FB 110.1
C1AA C0FA C4BA 109.2(8)
H0FA C0FA H0FB 108.3
C4BA C0FA H0FA 109.8
C4BA C0FA H0FB 109.8
H6AA C6AA H6AB 109.5
H6AA C6AA H6AC 109.5
H6AB C6AA H6AC 109.5
C0CA C6AA H6AA 109.6
C0CA C6AA H6AB 109.6
C0CA C6AA H6AC 109.3
C1AA C5 H5A 109.5
C1AA C5 H5B 109.4
C1AA C5 H5C 109.5
H5A C5 H5B 109.5
H5A C5 H5C 109.5
H5B C5 H5C 109.5
H4AA C4AA H4AB 107.5
C20 C4AA H4AA 108.6
C20 C4AA H4AB 108.4
C18 C4AA H4AA 108.5
C18 C4AA H4AB 108.2
C18 C4AA C20 115.4(11)
C17 C3AA H3AA 109.6
C17 C3AA H3AB 109.3
C17 C3AA H3AC 109.5
H3AA C3AA H3AB 109.5
H3AA C3AA H3AC 109.5
H3AB C3AA H3AC 109.5
H8A C8 H8B 108.0
C9 C8 H8A 109.5
C9 C8 H8B 109.3
C5AA C8 H8A 109.5
C5AA C8 H8B 109.6
C5AA C8 C9 110.8(9)
N1 C9 C8 115.9(8)
N1 C9 H9A 108.3
N1 C9 H9B 108.5
C8 C9 H9A 108.2
C8 C9 H9B 108.3
H9A C9 H9B 107.4
H7AA C7AA H7AB 108.1
C7BA C7AA H7AA 109.3
C7BA C7AA H7AB 109.6
C3BA C7AA H7AA 109.5
C3BA C7AA H7AB 109.6
C3BA C7AA C7BA 110.7(11)
C7EA C2AA H2AA 107.3
C7EA C2AA H2AB 107.9
H2AA C2AA H2AB 107.1
C6CA C2AA C7EA 118.3(12)
C6CA C2AA H2AA 107.5
C6CA C2AA H2AB 108.3
N14 C4BA C0FA 114.5(8)
N14 C4BA H4BA 108.6
N14 C4BA H4BB 108.9
C0FA C4BA H4BA 108.5
C0FA C4BA H4BB 108.6
H4BA C4BA H4BB 107.6
C6 C1CA H1CA 110.1
C6 C1CA H1CB 109.9
C6 C1CA C14 108.6(8)
H1CA C1CA H1CB 108.3
C14 C1CA H1CA 110.0
C14 C1CA H1CB 109.8
C0AA C20 C4AA 109.3(8)
C0AA C20 H20A 109.8
C0AA C20 H20B 109.8
C4AA C20 H20A 109.9
C4AA C20 H20B 109.8
H20A C20 H20B 108.2
H1A C1 H1B 107.9
C2BA C1 H1A 109.3
C2BA C1 H1B 109.6
C2BA C1 C1DA 111.3(12)
C1DA C1 H1A 109.0
C1DA C1 H1B 109.7
N C5BA H5BA 108.4
N C5BA H5BB 108.6
N C5BA C3BA 115.1(9)
H5BA C5BA H5BB 107.5
C3BA C5BA H5BA 108.2
C3BA C5BA H5BB 108.7
C6AA C0CA H0CA 109.4
C6AA C0CA H0CB 109.1
C6AA C0CA C8BA 111.9(9)
H0CA C0CA H0CB 107.9
C8BA C0CA H0CA 109.5
C8BA C0CA H0CB 109.0
H2CA C2CA H2CB 107.3
C0DA C2CA H2CA 108.1
C0DA C2CA H2CB 108.0
C1EA C2CA H2CA 108.0
C1EA C2CA H2CB 107.8
C1EA C2CA C0DA 117.4(14)
N1 C9BA H9BA 108.6
N1 C9BA H9BB 108.7
H9BA C9BA H9BB 107.5
C8BA C9BA N1 114.9(8)
C8BA C9BA H9BA 108.4
C8BA C9BA H9BB 108.5
H1BA C1BA H1BB 108.1
C8AA C1BA H1BA 109.5
C8AA C1BA H1BB 109.6
C0BA C1BA H1BA 109.5
C0BA C1BA H1BB 109.6
C0BA C1BA C8AA 110.5(12)
C8 C5AA H5AA 108.7
C8 C5AA H5AB 109.0
H5AA C5AA H5AB 107.7
C7CA C5AA C8 113.7(11)
C7CA C5AA H5AA 108.6
C7CA C5AA H5AB 109.0
N C6BA H6BA 108.1
N C6BA H6BB 108.5
N C6BA C9AA 115.9(11)
H6BA C6BA H6BB 107.4
C9AA C6BA H6BA 108.0
C9AA C6BA H6BB 108.7
C7AA C7BA H7BA 109.6
C7AA C7BA H7BB 109.5
C7AA C7BA H7BC 109.3
H7BA C7BA H7BB 109.5
H7BA C7BA H7BC 109.5
H7BB C7BA H7BC 109.5
N C2BA H2BA 108.4
N C2BA H2BB 108.3
C1 C2BA N 115.7(10)
C1 C2BA H2BA 108.6
C1 C2BA H2BB 108.3
H2BA C2BA H2BB 107.4
N C8AA C1BA 115.3(9)
N C8AA H8AA 108.4
N C8AA H8AB 108.6
C1BA C8AA H8AA 108.5
C1BA C8AA H8AB 108.3
H8AA C8AA H8AB 107.5
C6BA C9AA H9AA 109.0
C6BA C9AA H9AB 108.2
H9AA C9AA H9AB 107.6
C2DA C9AA C6BA 114.7(13)
C2DA C9AA H9AA 108.8
C2DA C9AA H9AB 108.4
C1BA C0BA H0BA 107.4
C1BA C0BA H0BB 107.1
H0BA C0BA H0BB 106.8
C3EA C0BA C1BA 121(2)
C3EA C0BA H0BA 107.6
C3EA C0BA H0BB 106.5
C1CA C14 H14A 108.4
C1CA C14 H14B 108.4
H14A C14 H14B 107.4
C4DA C14 C1CA 115.5(12)
C4DA C14 H14A 108.0
C4DA C14 H14B 108.9
C0CA C8BA H8BA 109.3
C0CA C8BA H8BB 109.2
C9BA C8BA C0CA 112.2(8)
C9BA C8BA H8BA 109.1
C9BA C8BA H8BB 109.0
H8BA C8BA H8BB 107.9
C7AA C3BA C5BA 109.4(10)
C7AA C3BA H3BA 109.9
C7AA C3BA H3BB 109.7
C5BA C3BA H3BA 110.1
C5BA C3BA H3BB 109.5
H3BA C3BA H3BB 108.2
C4AA C18 H18A 109.5
C4AA C18 H18B 109.7
C4AA C18 H18C 109.2
H18A C18 H18B 109.5
H18A C18 H18C 109.5
H18B C18 H18C 109.5
C5CA N0AA C5DA 111.3(13)
C4CA N0AA C5CA 106.4(11)
C4CA N0AA C5DA 116.1(15)
C4CA N0AA C7DA 108.6(14)
C7DA N0AA C5CA 114.0(12)
C7DA N0AA C5DA 100.6(12)
C10 C0DA C2CA 114.5(11)
C10 C0DA H0DA 108.7
C10 C0DA H0DB 108.5
C2CA C0DA H0DA 108.6
C2CA C0DA H0DB 108.7
H0DA C0DA H0DB 107.6
C2AA C6CA H6CA 109.3
C2AA C6CA H6CB 109.1
C2AA C6CA H6CC 110.0
H6CA C6CA H6CB 109.5
H6CA C6CA H6CC 109.5
H6CB C6CA H6CC 109.4
C1 C1DA H1DA 109.2
C1 C1DA H1DB 109.2
H1DA C1DA H1DB 108.0
C19 C1DA C1 112(2)
C19 C1DA H1DA 109.4
C19 C1DA H1DB 108.8
C5AA C7CA H7CA 109.7
C5AA C7CA H7CB 109.5
C5AA C7CA H7CC 109.2
H7CA C7CA H7CB 109.5
H7CA C7CA H7CC 109.5
H7CB C7CA H7CC 109.5
N0AA C5CA H5CA 108.0
N0AA C5CA H5CB 107.9
H5CA C5CA H5CB 107.2
C3CA C5CA N0AA 117.5(13)
C3CA C5CA H5CA 108.9
C3CA C5CA H5CB 106.8
C9AA C2DA H2DA 112.3
C9AA C2DA H2DB 112.4
C9AA C2DA C0EA 97(2)
H2DA C2DA H2DB 110.0
C0EA C2DA H2DA 112.3
C0EA C2DA H2DB 112.4
H8DA C8DA H8DB 107.7
C4CA C8DA H8DA 109.1
C4CA C8DA H8DB 108.8
C3DA C8DA H8DA 108.7
C3DA C8DA H8DB 108.8
C3DA C8DA C4CA 113.6(15)
H8CA C8CA H8CB 107.8
C3CA C8CA H8CA 108.4
C3CA C8CA H8CB 110.3
C3CA C8CA C9CA 111.6(16)
C9CA C8CA H8CA 108.8
C9CA C8CA H8CB 109.8
N0AA C5DA H5DA 108.4
N0AA C5DA H5DB 108.7
H5DA C5DA H5DB 107.2
C6DA C5DA N0AA 118.0(18)
C6DA C5DA H5DA 110.1
C6DA C5DA H5DB 103.9
C5CA C3CA C8CA 109.5(13)
C5CA C3CA H3CA 108.6
C5CA C3CA H3CB 110.8
C8CA C3CA H3CA 108.8
C8CA C3CA H3CB 110.9
H3CA C3CA H3CB 108.2
N0AA C4CA C8DA 120.5(15)
N0AA C4CA H4CA 107.2
N0AA C4CA H4CB 107.3
C8DA C4CA H4CA 107.0
C8DA C4CA H4CB 107.3
H4CA C4CA H4CB 106.8
C5DA C6DA H6DA 102.7
C5DA C6DA H6DB 108.4
C5DA C6DA C5EA 129(2)
H6DA C6DA H6DB 106.6
C5EA C6DA H6DA 101.6
C5EA C6DA H6DB 107.0
N0AA C7DA H7DA 108.2
N0AA C7DA H7DB 108.4
H7DA C7DA H7DB 107.4
C6EA C7DA N0AA 116.3(14)
C6EA C7DA H7DA 107.7
C6EA C7DA H7DB 108.4
C8CA C9CA H9CA 108.9
C8CA C9CA H9CB 109.5
C8CA C9CA H9CC 110.2
H9CA C9CA H9CB 109.4
H9CA C9CA H9CC 109.4
H9CB C9CA H9CC 109.4
C14 C4DA H4DA 110.2
C14 C4DA H4DB 109.6
C14 C4DA H4DC 109.2
H4DA C4DA H4DB 109.3
H4DA C4DA H4DC 109.2
H4DB C4DA H4DC 109.3
C1DA C19 H19A 108.9
C1DA C19 H19B 109.5
C1DA C19 H19C 110.0
H19A C19 H19B 109.5
H19A C19 H19C 109.5
H19B C19 H19C 109.5
H4EA C4EA H4EB 109.5
H4EA C4EA H4EC 109.5
H4EB C4EA H4EC 109.5
C5EA C4EA H4EA 109.4
C5EA C4EA H4EB 109.6
C5EA C4EA H4EC 109.3
C2CA C1EA H1EA 109.3
C2CA C1EA H1EB 109.4
C2CA C1EA H1EC 109.9
H1EA C1EA H1EB 109.4
H1EA C1EA H1EC 109.4
H1EB C1EA H1EC 109.5
C6DA C5EA H5EA 107.1
C6DA C5EA H5EB 102.8
C4EA C5EA C6DA 123.6(19)
C4EA C5EA H5EA 107.6
C4EA C5EA H5EB 107.5
H5EA C5EA H5EB 107.1
C2DA C0EA H0EA 109.7
C2DA C0EA H0EB 109.3
C2DA C0EA H0EC 109.5
H0EA C0EA H0EB 109.5
H0EA C0EA H0EC 109.5
H0EB C0EA H0EC 109.5
C7DA C6EA H6EA 110.3
C7DA C6EA H6EB 109.6
C7DA C6EA C9DA 107(2)
H6EA C6EA H6EB 108.5
C9DA C6EA H6EA 112.3
C9DA C6EA H6EB 108.7
C8DA C3DA H3DA 108.4
C8DA C3DA H3DB 108.3
H3DA C3DA H3DB 107.5
C8EA C3DA C8DA 116(2)
C8EA C3DA H3DA 108.4
C8EA C3DA H3DB 108.3
C6EA C9DA H9DA 113.2
C6EA C9DA H9DB 109.5
C6EA C9DA C2EA 102(2)
H9DA C9DA H9DB 109.1
C2EA C9DA H9DA 112.2
C2EA C9DA H9DB 110.3
C3DA C8EA H8EA 109.7
C3DA C8EA H8EB 109.2
C3DA C8EA H8EC 109.5
H8EA C8EA H8EB 109.5
H8EA C8EA H8EC 109.5
H8EB C8EA H8EC 109.5
C0BA C3EA H3EA 109.7
C0BA C3EA H3EB 108.9
C0BA C3EA H3EC 110.1
H3EA C3EA H3EB 109.3
H3EA C3EA H3EC 109.3
H3EB C3EA H3EC 109.4
HA O HB 109.5
C9DA C2EA H2EA 109.2
C9DA C2EA H2EB 109.5
C9DA C2EA H2EC 111.0
H2EA C2EA H2EB 109.1
H2EA C2EA H2EC 109.2
H2EB C2EA H2EC 108.9
H5AC O5AA H5AD 110.2
H5AE O5AB H5AF 109.0
C7 O16 H16 109.5

loop_
_geom_bond_atom_site_label_1
_geom_bond_atom_site_label_2
_geom_bond_distance
Mo1 O3 2.344(6)
Mo1 O6 2.389(6)
Mo1 O9 1.923(7)
Mo1 O19 1.921(7)
Mo1 O20 1.737(7)
Mo1 O2AA 1.716(7)
Mo2 O2 2.408(6)
Mo2 O3 2.277(7)
Mo2 O11 1.717(8)
Mo2 O17 1.949(7)
Mo2 O19 1.934(7)
Mo2 O3AA 1.712(7)
Mo3 O1 2.365(6)
Mo3 O12 1.937(6)
Mo3 O13 1.672(7)
Mo3 O15 2.368(6)
Mo3 O18 1.718(6)
Mo3 O0AA 1.936(6)
Mo4 O1 2.383(6)
Mo4 O4 1.919(7)
Mo4 O7 1.721(6)
Mo4 O8 1.725(6)
Mo4 O0AA 1.910(6)
Mo4 O1AA 2.342(6)
Mo5 O5 1.705(7)
Mo5 O6 2.349(6)
Mo5 O9 1.931(6)
Mo5 O12 1.955(6)
Mo5 O14 1.729(7)
Mo5 O15 2.316(6)
Mo6 O2 2.419(6)
Mo6 O4 1.971(6)
Mo6 O10 1.721(7)
Mo6 O17 1.924(7)
Mo6 O1AA 2.284(6)
Mo6 O4AA 1.680(8)
Cr O1 1.987(6)
Cr O2 1.940(7)
Cr O3 1.986(6)
Cr O6 1.982(6)
Cr O15 1.977(6)
Cr O1AA 1.991(6)
O1 C11 1.444(10)
O2 H2 0.9800
O3 H3 0.9800
O6 C13 1.452(10)
O15 H15 0.826(14)
C11 H11A 0.9700
C11 H11B 0.9700
C11 C7 1.572(12)
C13 H13A 0.9700
C13 H13B 0.9700
C13 C7 1.542(12)
O1AA H1AC 0.9800
C7 H7 0.9800
C7 O16 1.450(9)
N1 C10 1.510(14)
N1 C9EA 1.526(13)
N1 C9 1.530(15)
N1 C9BA 1.524(12)
C4 H4A 0.9700
C4 H4B 0.9700
C4 N14 1.525(12)
C4 C7EA 1.521(15)
C6 H6A 0.9700
C6 H6B 0.9700
C6 N14 1.551(11)
C6 C1CA 1.500(14)
C10 H10A 0.9700
C10 H10B 0.9700
C10 C0DA 1.478(16)
C0AA H0AA 0.9700
C0AA H0AB 0.9700
C0AA N14 1.521(12)
C0AA C20 1.526(14)
C9EA H9EA 0.9700
C9EA H9EB 0.9700
C9EA C16 1.547(15)
N14 C4BA 1.508(12)
C7EA H7EA 0.9700
C7EA H7EB 0.9700
C7EA C2AA 1.530(17)
C16 H16A 0.9700
C16 H16B 0.9700
C16 C17 1.503(15)
C17 H17A 0.9700
C17 H17B 0.9700
C17 C3AA 1.554(15)
N C5BA 1.513(13)
N C6BA 1.542(18)
N C2BA 1.518(17)
N C8AA 1.517(15)
C1AA H1AA 0.9700
C1AA H1AB 0.9700
C1AA C0FA 1.534(13)
C1AA C5 1.487(15)
C0FA H0FA 0.9700
C0FA H0FB 0.9700
C0FA C4BA 1.551(13)
C6AA H6AA 0.9601
C6AA H6AB 0.9601
C6AA H6AC 0.9601
C6AA C0CA 1.537(14)
C5 H5A 0.9600
C5 H5B 0.9600
C5 H5C 0.9600
C4AA H4AA 0.9700
C4AA H4AB 0.9700
C4AA C20 1.556(16)
C4AA C18 1.509(18)
C3AA H3AA 0.9601
C3AA H3AB 0.9601
C3AA H3AC 0.9601
C8 H8A 0.9700
C8 H8B 0.9700
C8 C9 1.561(13)
C8 C5AA 1.498(16)
C9 H9A 0.9700
C9 H9B 0.9700
C7AA H7AA 0.9700
C7AA H7AB 0.9700
C7AA C7BA 1.540(17)
C7AA C3BA 1.502(17)
C2AA H2AA 0.9700
C2AA H2AB 0.9700
C2AA C6CA 1.431(17)
C4BA H4BA 0.9700
C4BA H4BB 0.9700
C1CA H1CA 0.9700
C1CA H1CB 0.9700
C1CA C14 1.564(14)
C20 H20A 0.9700
C20 H20B 0.9700
C1 H1A 0.9700
C1 H1B 0.9700
C1 C2BA 1.53(2)
C1 C1DA 1.54(2)
C5BA H5BA 0.9700
C5BA H5BB 0.9700
C5BA C3BA 1.530(16)
C0CA H0CA 0.9700
C0CA H0CB 0.9700
C0CA C8BA 1.543(14)
C2CA H2CA 0.9700
C2CA H2CB 0.9700
C2CA C0DA 1.526(17)
C2CA C1EA 1.44(2)
C9BA H9BA 0.9700
C9BA H9BB 0.9700
C9BA C8BA 1.509(15)
C1BA H1BA 0.9700
C1BA H1BB 0.9700
C1BA C8AA 1.539(15)
C1BA C0BA 1.45(2)
C5AA H5AA 0.9700
C5AA H5AB 0.9700
C5AA C7CA 1.461(19)
C6BA H6BA 0.9700
C6BA H6BB 0.9700
C6BA C9AA 1.55(2)
C7BA H7BA 0.9600
C7BA H7BB 0.9600
C7BA H7BC 0.9600
C2BA H2BA 0.9700
C2BA H2BB 0.9700
C8AA H8AA 0.9700
C8AA H8AB 0.9700
C9AA H9AA 0.9700
C9AA H9AB 0.9700
C9AA C2DA 1.50(3)
C0BA H0BA 0.9700
C0BA H0BB 0.9700
C0BA C3EA 1.40(3)
C14 H14A 0.9700
C14 H14B 0.9700
C14 C4DA 1.475(19)
C8BA H8BA 0.9700
C8BA H8BB 0.9700
C3BA H3BA 0.9700
C3BA H3BB 0.9700
C18 H18A 0.9601
C18 H18B 0.9601
C18 H18C 0.9601
N0AA C5CA 1.521(17)
N0AA C5DA 1.50(2)
N0AA C4CA 1.43(2)
N0AA C7DA 1.515(17)
C0DA H0DA 0.9700
C0DA H0DB 0.9700
C6CA H6CA 0.9601
C6CA H6CB 0.9601
C6CA H6CC 0.9601
C1DA H1DA 0.9700
C1DA H1DB 0.9700
C1DA C19 1.49(3)
C7CA H7CA 0.9601
C7CA H7CB 0.9601
C7CA H7CC 0.9601
C5CA H5CA 0.9700
C5CA H5CB 0.9700
C5CA C3CA 1.51(2)
C2DA H2DA 0.9700
C2DA H2DB 0.9700
C2DA C0EA 1.56(3)
C8DA H8DA 0.9700
C8DA H8DB 0.9700
C8DA C4CA 1.53(2)
C8DA C3DA 1.56(3)
C8CA H8CA 0.9700
C8CA H8CB 0.9700
C8CA C3CA 1.59(2)
C8CA C9CA 1.58(3)
C5DA H5DA 0.9700
C5DA H5DB 0.9700
C5DA C6DA 1.27(2)
C3CA H3CA 0.9700
C3CA H3CB 0.9700
C4CA H4CA 0.9700
C4CA H4CB 0.9700
C6DA H6DA 0.9700
C6DA H6DB 0.9700
C6DA C5EA 1.52(2)
C7DA H7DA 0.9700
C7DA H7DB 0.9700
C7DA C6EA 1.45(3)
C9CA H9CA 0.9605
C9CA H9CB 0.9606
C9CA H9CC 0.9606
C4DA H4DA 0.9619
C4DA H4DB 0.9617
C4DA H4DC 0.9617
C19 H19A 0.9600
C19 H19B 0.9600
C19 H19C 0.9600
C4EA H4EA 0.9600
C4EA H4EB 0.9600
C4EA H4EC 0.9600
C4EA C5EA 1.49(3)
C1EA H1EA 0.9603
C1EA H1EB 0.9603
C1EA H1EC 0.9603
C5EA H5EA 0.9700
C5EA H5EB 0.9700
C0EA H0EA 0.9600
C0EA H0EB 0.9600
C0EA H0EC 0.9600
C6EA H6EA 0.9700
C6EA H6EB 0.9700
C6EA C9DA 1.54(3)
C3DA H3DA 0.9700
C3DA H3DB 0.9700
C3DA C8EA 1.44(3)
C9DA H9DA 0.9700
C9DA H9DB 0.9700
C9DA C2EA 1.77(4)
C8EA H8EA 0.9600
C8EA H8EB 0.9600
C8EA H8EC 0.9600
C3EA H3EA 0.9610
C3EA H3EB 0.9610
C3EA H3EC 0.9611
O HA 0.8500
O HB 0.8498
C2EA H2EA 0.9646
C2EA H2EB 0.9647
C2EA H2EC 0.9655
O5AA H5AC 0.8597
O5AA H5AD 0.8526
O5AB H5AE 0.8434
O5AB H5AF 0.8580
O16 H16 0.8203

loop_
_geom_torsion_atom_site_label_1
_geom_torsion_atom_site_label_2
_geom_torsion_atom_site_label_3
_geom_torsion_atom_site_label_4
_geom_torsion
Mo1 O6 C13 C7 124.0(6)
Mo3 O1 C11 C7 126.6(6)
Mo4 O1 C11 C7 -122.4(7)
Mo5 O6 C13 C7 -123.9(6)
Cr O1 C11 C7 2.6(9)
Cr O6 C13 C7 0.8(9)
O1 C11 C7 C13 -66.4(9)
O1 C11 C7 O16 -179.3(7)
O6 C13 C7 C11 63.6(9)
O6 C13 C7 O16 178.8(7)
N1 C10 C0DA C2CA 179.1(12)
N1 C9EA C16 C17 170.4(9)
N1 C9BA C8BA C0CA 177.9(9)
C4 N14 C4BA C0FA 67.1(11)
C4 C7EA C2AA C6CA -177.1(13)
C6 N14 C4BA C0FA -172.6(9)
C6 C1CA C14 C4DA -72.0(16)
C10 N1 C9EA C16 -177.5(10)
C10 N1 C9 C8 -56.3(12)
C10 N1 C9BA C8BA 66.2(12)
C0AA N14 C4BA C0FA -50.6(11)
C9EA N1 C10 C0DA -172.4(11)
C9EA N1 C9 C8 62.9(11)
C9EA N1 C9BA C8BA -56.4(12)
C9EA C16 C17 C3AA -74.3(12)
N14 C4 C7EA C2AA 172.0(10)
N14 C6 C1CA C14 -172.2(9)
N14 C0AA C20 C4AA 176.5(9)
C7EA C4 N14 C6 -57.1(11)
C7EA C4 N14 C0AA -178.0(9)
C7EA C4 N14 C4BA 60.4(11)
N C5BA C3BA C7AA 158.0(13)
N C6BA C9AA C2DA 162.1(15)
C1AA C0FA C4BA N14 -174.9(9)
C6AA C0CA C8BA C9BA -65.6(12)
C5 C1AA C0FA C4BA 73.2(12)
C9 N1 C10 C0DA -53.4(14)
C9 N1 C9EA C16 63.0(11)
C9 N1 C9BA C8BA -175.0(9)
C9 C8 C5AA C7CA 53.2(15)
C1CA C6 N14 C4 -55.3(11)
C1CA C6 N14 C0AA 60.9(11)
C1CA C6 N14 C4BA -177.7(9)
C20 C0AA N14 C4 -179.7(9)
C20 C0AA N14 C6 61.0(11)
C20 C0AA N14 C4BA -56.9(11)
C5BA N C6BA C9AA 52.6(15)
C5BA N C2BA C1 -55.4(17)
C5BA N C8AA C1BA 173.2(12)
C9BA N1 C10 C0DA 63.0(14)
C9BA N1 C9EA C16 -53.9(13)
C9BA N1 C9 C8 -176.0(9)
C5AA C8 C9 N1 -175.7(9)
C6BA N C5BA C3BA 62.3(16)
C6BA N C2BA C1 -178.4(13)
C6BA N C8AA C1BA -67.5(14)
C6BA C9AA C2DA C0EA -88.3(18)
C7BA C7AA C3BA C5BA 176.4(13)
C2BA N C5BA C3BA -58.6(17)
C2BA N C6BA C9AA 176.9(12)
C2BA N C8AA C1BA 49.9(15)
C2BA C1 C1DA C19 -71.1(18)
C8AA N C5BA C3BA 179.6(13)
C8AA N C6BA C9AA -63.7(14)
C8AA N C2BA C1 63.9(15)
C8AA C1BA C0BA C3EA 47(3)
C0BA C1BA C8AA N 168.5(15)
C18 C4AA C20 C0AA -74.9(13)
N0AA C5CA C3CA C8CA 167.9(13)
N0AA C5DA C6DA C5EA -178(2)
N0AA C7DA C6EA C9DA -176.1(17)
C1DA C1 C2BA N 171.3(14)
C5CA N0AA C5DA C6DA 54(3)
C5CA N0AA C4CA C8DA 169.4(14)
C5CA N0AA C7DA C6EA -50(2)
C5DA N0AA C5CA C3CA 48.6(18)
C5DA N0AA C4CA C8DA -66(2)
C5DA N0AA C7DA C6EA -169.5(17)
C5DA C6DA C5EA C4EA -166(2)
C4CA N0AA C5CA C3CA 176.0(14)
C4CA N0AA C5DA C6DA -68(2)
C4CA N0AA C7DA C6EA 68(2)
C4CA C8DA C3DA C8EA 168(2)
C7DA N0AA C5CA C3CA -64.4(18)
C7DA N0AA C5DA C6DA 175(2)
C7DA N0AA C4CA C8DA 46(2)
C7DA C6EA C9DA C2EA 169.4(19)
C9CA C8CA C3CA C5CA 167.8(16)
C1EA C2CA C0DA C10 178.3(15)
C3DA C8DA C4CA N0AA 174.4(19)
